data_7018018
loop_
_publ_author_name
'Babashkina, Maria G.'
'Safin, Damir A.'
'Robeyns, Koen'
'Garcia, Yann'

_publ_section_title
;
 Complexation properties of the crown ether-containing
 N-thiophosphorylated thiourea towards Ni(II).
;
_journal_issue 5
_journal_name_full 'Dalton transactions (Cambridge, England : 2003)'
_journal_page_first 1451
_journal_page_last 1453
_journal_paper_doi 10.1039/c1dt11958c
_journal_volume 41
_journal_year 2012
_chemical_formula_moiety 'C42 H68 N4 Ni O14 P2 S4, 2(H2 O)'
_chemical_formula_sum 'C42 H72 N4 Ni O16 P2 S4'
_chemical_formula_weight 1137.93
_chemical_name_systematic
;
?
;
_space_group_IT_number 61
_symmetry_cell_setting orthorhombic
_symmetry_space_group_name_Hall '-P 2ac 2ab'
_symmetry_space_group_name_H-M 'P b c a'
_atom_sites_solution_hydrogens geom
_atom_sites_solution_primary direct
_atom_sites_solution_secondary difmap
_audit_creation_method SHELXL-97
_cell_angle_alpha 90.00
_cell_angle_beta 90.00
_cell_angle_gamma 90.00
_cell_formula_units_Z 4
_cell_length_a 23.4963(6)
_cell_length_b 8.2208(3)
_cell_length_c 29.2604(8)
_cell_measurement_reflns_used 13318
_cell_measurement_temperature 297(2)
_cell_measurement_theta_max 25.2455
_cell_measurement_theta_min 1.6364
_cell_volume 5651.9(3)
_computing_structure_refinement 'SHELXL-97 (Sheldrick, 1997)'
_computing_structure_solution 'SHELXS-97 (Sheldrick, 1990)'
_diffrn_ambient_temperature 297(2)
_diffrn_measured_fraction_theta_full 0.993
_diffrn_measured_fraction_theta_max 0.993
_diffrn_measurement_device_type 'MAR345 image plate'
_diffrn_measurement_method '150 images, \D\F 1.2\%'
_diffrn_radiation_monochromator 'Zr filter'
_diffrn_radiation_source 'RU200 rotating anode'
_diffrn_radiation_type MoK\a
_diffrn_radiation_wavelength 0.71073
_diffrn_reflns_av_R_equivalents 0.0624
_diffrn_reflns_av_sigmaI/netI 0.0296
_diffrn_reflns_limit_h_max 28
_diffrn_reflns_limit_h_min -28
_diffrn_reflns_limit_k_max 9
_diffrn_reflns_limit_k_min -9
_diffrn_reflns_limit_l_max 34
_diffrn_reflns_limit_l_min -32
_diffrn_reflns_number 35470
_diffrn_reflns_theta_full 25.30
_diffrn_reflns_theta_max 25.30
_diffrn_reflns_theta_min 2.78
_exptl_absorpt_coefficient_mu 0.612
_exptl_absorpt_correction_T_max 1.00000
_exptl_absorpt_correction_T_min 0.96830
_exptl_absorpt_correction_type multi-scan
_exptl_absorpt_process_details
;
CrysAlisPro, Oxford Diffraction Ltd.,
Version 1.171.34.40 (release 27-08-2010 CrysAlis171 .NET)
(compiled Aug 27 2010,11:50:40)
Empirical absorption correction using spherical harmonics,
implemented in SCALE3 ABSPACK scaling algorithm.
;
_exptl_crystal_colour orange
_exptl_crystal_density_diffrn 1.337
_exptl_crystal_density_method 'not measured'
_exptl_crystal_description plate
_exptl_crystal_F_000 2408
_exptl_crystal_size_max 0.72
_exptl_crystal_size_mid 0.13
_exptl_crystal_size_min 0.03
_refine_diff_density_max 0.374
_refine_diff_density_min -0.320
_refine_diff_density_rms 0.057
_refine_ls_extinction_method none
_refine_ls_goodness_of_fit_ref 1.106
_refine_ls_hydrogen_treatment constr
_refine_ls_matrix_type full
_refine_ls_number_parameters 347
_refine_ls_number_reflns 5101
_refine_ls_number_restraints 49
_refine_ls_restrained_S_all 1.126
_refine_ls_R_factor_all 0.0554
_refine_ls_R_factor_gt 0.0444
_refine_ls_shift/su_max 0.000
_refine_ls_shift/su_mean 0.000
_refine_ls_structure_factor_coef Fsqd
_refine_ls_weighting_details 'calc w=1/[\s^2^(Fo^2^)+(0.0424P)^2^+5.1185P] where P=(Fo^2^+2Fc^2^)/3'
_refine_ls_weighting_scheme calc
_refine_ls_wR_factor_gt 0.1026
_refine_ls_wR_factor_ref 0.1080
_reflns_number_gt 4279
_reflns_number_total 5101
_reflns_threshold_expression >2sigma(I)
_cod_data_source_file c1dt11958c.txt
_cod_data_source_block safinNiL2
_cod_database_code 7018018

loop_
_symmetry_equiv_pos_as_xyz
'x, y, z'
'-x+1/2, -y, z+1/2'
'-x, y+1/2, -z+1/2'
'x+1/2, -y+1/2, -z'
'-x, -y, -z'
'x-1/2, y, -z-1/2'
'x, -y-1/2, z-1/2'
'-x-1/2, y-1/2, z'

loop_
_atom_site_label
_atom_site_type_symbol
_atom_site_fract_x
_atom_site_fract_y
_atom_site_fract_z
_atom_site_U_iso_or_equiv
_atom_site_adp_type
_atom_site_occupancy
_atom_site_symmetry_multiplicity
_atom_site_calc_flag
_atom_site_refinement_flags
_atom_site_disorder_assembly
_atom_site_disorder_group
O51 O 0.91766(9) 0.8557(3) 0.34273(7) 0.0507(6) Uani 1 1 d . . .
Ni1 Ni 1.0000 1.0000 0.0000 0.02772(14) Uani 1 2 d S . .
S2 S 0.90617(3) 1.01691(11) 0.00673(2) 0.0446(2) Uani 1 1 d . . .
P3 P 0.89008(3) 0.91946(8) 0.06776(2) 0.02964(17) Uani 1 1 d . A .
N4 N 0.92116(10) 0.9985(3) 0.11045(7) 0.0344(5) Uani 1 1 d . . .
C5 C 0.97040(11) 1.0742(3) 0.11199(8) 0.0276(5) Uani 1 1 d . . .
S6 S 1.02244(3) 1.08574(9) 0.06933(2) 0.03625(18) Uani 1 1 d . . .
O7 O 0.89558(10) 0.7308(3) 0.06813(9) 0.0571(6) Uani 1 1 d D . .
C8 C 0.9347(7) 0.6386(16) 0.0951(6) 0.085(6) Uani 0.398(17) 1 d PDU A 1
H8 H 0.9539 0.7106 0.1169 0.102 Uiso 0.398(17) 1 calc PR A 1
C9 C 0.8971(10) 0.526(3) 0.1199(7) 0.148(8) Uani 0.398(17) 1 d PDU A 1
H9A H 0.8870 0.4371 0.1003 0.222 Uiso 0.398(17) 1 calc PR A 1
H9B H 0.8633 0.5826 0.1293 0.222 Uiso 0.398(17) 1 calc PR A 1
H9C H 0.9166 0.4852 0.1464 0.222 Uiso 0.398(17) 1 calc PR A 1
C10 C 0.9772(8) 0.561(3) 0.0653(9) 0.148(8) Uani 0.398(17) 1 d PDU A 1
H10A H 0.9597 0.4735 0.0488 0.222 Uiso 0.398(17) 1 calc PR A 1
H10B H 1.0079 0.5198 0.0835 0.222 Uiso 0.398(17) 1 calc PR A 1
H10C H 0.9916 0.6400 0.0440 0.222 Uiso 0.398(17) 1 calc PR A 1
C8B C 0.9447(4) 0.6423(8) 0.0825(3) 0.058(3) Uani 0.602(17) 1 d PDU A 2
H8B H 0.9766 0.7190 0.0830 0.070 Uiso 0.602(17) 1 calc PR A 2
C9B C 0.9390(7) 0.5761(13) 0.1290(3) 0.125(5) Uani 0.602(17) 1 d PDU A 2
H9D H 0.9082 0.6299 0.1444 0.188 Uiso 0.602(17) 1 calc PR A 2
H9E H 0.9737 0.5935 0.1455 0.188 Uiso 0.602(17) 1 calc PR A 2
H9F H 0.9312 0.4616 0.1273 0.188 Uiso 0.602(17) 1 calc PR A 2
C10B C 0.9569(7) 0.5218(14) 0.0467(3) 0.145(5) Uani 0.602(17) 1 d PDU A 2
H10D H 0.9234 0.4578 0.0410 0.218 Uiso 0.602(17) 1 calc PR A 2
H10E H 0.9873 0.4521 0.0565 0.218 Uiso 0.602(17) 1 calc PR A 2
H10F H 0.9679 0.5769 0.0191 0.218 Uiso 0.602(17) 1 calc PR A 2
O11 O 0.82420(8) 0.9320(2) 0.07655(7) 0.0380(5) Uani 1 1 d . . .
C12 C 0.79548(14) 1.0898(4) 0.07785(11) 0.0495(8) Uani 1 1 d . A .
H12 H 0.8235 1.1758 0.0722 0.059 Uiso 1 1 calc R . .
C13 C 0.7526(2) 1.0903(6) 0.04030(16) 0.0983(17) Uani 1 1 d . . .
H13A H 0.7713 1.0708 0.0116 0.147 Uiso 1 1 calc R A .
H13B H 0.7338 1.1940 0.0394 0.147 Uiso 1 1 calc R . .
H13C H 0.7250 1.0064 0.0457 0.147 Uiso 1 1 calc R . .
C14 C 0.7712(2) 1.1115(6) 0.12465(14) 0.0932(16) Uani 1 1 d . . .
H14A H 0.7473 1.0204 0.1319 0.140 Uiso 1 1 calc R A .
H14B H 0.7491 1.2097 0.1256 0.140 Uiso 1 1 calc R . .
H14C H 0.8016 1.1183 0.1465 0.140 Uiso 1 1 calc R . .
N15 N 0.98632(9) 1.1489(3) 0.15106(7) 0.0301(5) Uani 1 1 d . . .
H15 H 1.0194 1.1935 0.1506 0.036 Uiso 1 1 calc R . .
C16 C 0.95581(11) 1.1639(3) 0.19289(8) 0.0301(6) Uani 1 1 d . . .
C17 C 0.91148(12) 1.0599(3) 0.20553(9) 0.0332(6) Uani 1 1 d . . .
H17 H 0.9004 0.9765 0.1860 0.040 Uiso 1 1 calc R . .
C18 C 0.88391(11) 1.0801(3) 0.24704(9) 0.0322(6) Uani 1 1 d . . .
C19 C 0.90059(12) 1.2045(3) 0.27677(9) 0.0345(6) Uani 1 1 d . . .
C20 C 0.94467(13) 1.3053(4) 0.26396(10) 0.0443(8) Uani 1 1 d . . .
H20 H 0.9562 1.3880 0.2836 0.053 Uiso 1 1 calc R . .
C21 C 0.97231(13) 1.2858(4) 0.22222(10) 0.0411(7) Uani 1 1 d . . .
H21 H 1.0019 1.3552 0.2142 0.049 Uiso 1 1 calc R . .
O22 O 0.83975(9) 0.9842(2) 0.26135(6) 0.0428(5) Uani 1 1 d . . .
C23 C 0.83268(16) 0.8307(4) 0.23939(11) 0.0549(9) Uani 1 1 d . . .
H23A H 0.8688 0.7742 0.2375 0.066 Uiso 1 1 calc R . .
H23B H 0.8180 0.8455 0.2087 0.066 Uiso 1 1 calc R . .
C24 C 0.79103(16) 0.7342(4) 0.26792(12) 0.0592(10) Uani 1 1 d . . .
H24A H 0.7564 0.7962 0.2724 0.071 Uiso 1 1 calc R . .
H24B H 0.7813 0.6334 0.2525 0.071 Uiso 1 1 calc R . .
O25 O 0.81659(10) 0.7006(3) 0.31019(8) 0.0583(6) Uani 1 1 d . . .
C26 C 0.77993(16) 0.6274(4) 0.34304(12) 0.0605(10) Uani 1 1 d . . .
H26A H 0.7752 0.5127 0.3363 0.073 Uiso 1 1 calc R . .
H26B H 0.7428 0.6787 0.3421 0.073 Uiso 1 1 calc R . .
C27 C 0.80589(17) 0.6482(4) 0.38930(13) 0.0611(10) Uani 1 1 d . . .
H27A H 0.7862 0.5802 0.4113 0.073 Uiso 1 1 calc R . .
H27B H 0.8455 0.6153 0.3885 0.073 Uiso 1 1 calc R . .
O28 O 0.80186(10) 0.8133(3) 0.40265(8) 0.0578(6) Uani 1 1 d . . .
C29 C 0.83758(17) 0.8520(5) 0.44000(11) 0.0616(10) Uani 1 1 d . . .
H29A H 0.8749 0.8045 0.4354 0.074 Uiso 1 1 calc R . .
H29B H 0.8217 0.8080 0.4680 0.074 Uiso 1 1 calc R . .
C30 C 0.84247(17) 1.0324(5) 0.44362(11) 0.0579(9) Uani 1 1 d . . .
H30A H 0.8049 1.0814 0.4435 0.069 Uiso 1 1 calc R . .
H30B H 0.8613 1.0617 0.4720 0.069 Uiso 1 1 calc R . .
O31 O 0.87457(11) 1.0897(3) 0.40572(7) 0.0569(6) Uani 1 1 d . . .
C32 C 0.86819(14) 1.2573(4) 0.39692(10) 0.0470(8) Uani 1 1 d . . .
H32A H 0.8837 1.3201 0.4221 0.056 Uiso 1 1 calc R . .
H32B H 0.8282 1.2841 0.3938 0.056 Uiso 1 1 calc R . .
C33 C 0.89921(14) 1.2973(4) 0.35366(10) 0.0450(8) Uani 1 1 d . . .
H33A H 0.8990 1.4139 0.3485 0.054 Uiso 1 1 calc R . .
H33B H 0.9384 1.2613 0.3557 0.054 Uiso 1 1 calc R . .
O34 O 0.87112(9) 1.2162(3) 0.31717(6) 0.0434(5) Uani 1 1 d . . .
H51A H 0.9045 0.9252 0.3608 0.052 Uiso 1 1 d R . .
H51B H 0.8884 0.8137 0.3311 0.052 Uiso 1 1 d R . .

loop_
_atom_site_aniso_label
_atom_site_aniso_U_11
_atom_site_aniso_U_22
_atom_site_aniso_U_33
_atom_site_aniso_U_23
_atom_site_aniso_U_13
_atom_site_aniso_U_12
O51 0.0378(12) 0.0686(14) 0.0456(12) 0.0009(11) 0.0064(10) 0.0170(11)
Ni1 0.0269(3) 0.0391(3) 0.0171(2) -0.00116(19) 0.00043(18) 0.0005(2)
S2 0.0302(4) 0.0829(6) 0.0207(3) 0.0013(3) -0.0010(3) 0.0056(4)
P3 0.0269(4) 0.0353(4) 0.0267(3) -0.0039(3) -0.0034(3) 0.0004(3)
N4 0.0354(13) 0.0476(14) 0.0202(11) -0.0008(10) 0.0025(9) -0.0121(11)
C5 0.0301(14) 0.0315(13) 0.0211(13) 0.0028(10) 0.0006(11) 0.0005(11)
S6 0.0294(4) 0.0586(5) 0.0207(3) -0.0081(3) 0.0034(3) -0.0067(3)
O7 0.0551(14) 0.0392(12) 0.0769(17) -0.0072(11) -0.0313(12) 0.0068(10)
C8 0.095(9) 0.078(8) 0.083(8) -0.011(6) -0.023(6) 0.003(6)
C9 0.144(11) 0.146(10) 0.154(11) 0.056(8) -0.011(8) -0.006(8)
C10 0.128(10) 0.149(11) 0.168(11) -0.020(9) 0.003(8) 0.029(8)
C8B 0.046(4) 0.039(4) 0.089(6) 0.005(3) -0.018(4) 0.022(3)
C9B 0.143(9) 0.117(7) 0.117(6) 0.056(5) -0.033(6) 0.005(6)
C10B 0.158(9) 0.116(7) 0.162(8) -0.052(6) -0.018(7) 0.078(6)
O11 0.0263(10) 0.0439(11) 0.0439(12) 0.0013(9) 0.0019(8) -0.0019(8)
C12 0.0441(19) 0.0505(19) 0.054(2) -0.0035(15) 0.0030(15) 0.0152(15)
C13 0.084(3) 0.122(4) 0.090(3) -0.024(3) -0.032(3) 0.058(3)
C14 0.105(4) 0.111(4) 0.063(3) -0.011(3) 0.020(3) 0.047(3)
N15 0.0296(12) 0.0422(13) 0.0185(10) -0.0047(9) 0.0028(9) -0.0108(10)
C16 0.0327(15) 0.0386(15) 0.0191(12) -0.0010(11) 0.0016(10) -0.0053(11)
C17 0.0405(16) 0.0385(15) 0.0207(13) -0.0064(11) 0.0030(11) -0.0111(12)
C18 0.0326(15) 0.0396(15) 0.0245(13) 0.0007(11) 0.0018(11) -0.0086(12)
C19 0.0351(16) 0.0443(16) 0.0240(13) -0.0051(11) 0.0064(11) -0.0049(12)
C20 0.0521(19) 0.0511(18) 0.0297(15) -0.0182(13) 0.0082(13) -0.0197(15)
C21 0.0411(17) 0.0493(17) 0.0330(15) -0.0074(13) 0.0114(13) -0.0172(14)
O22 0.0445(12) 0.0509(12) 0.0331(11) -0.0068(9) 0.0107(9) -0.0211(10)
C23 0.068(2) 0.059(2) 0.0377(17) -0.0125(15) 0.0115(16) -0.0301(18)
C24 0.064(2) 0.061(2) 0.053(2) -0.0062(16) 0.0110(18) -0.0312(18)
O25 0.0540(15) 0.0652(15) 0.0557(15) 0.0093(12) 0.0166(12) -0.0145(12)
C26 0.064(2) 0.051(2) 0.067(2) 0.0124(17) 0.0245(19) -0.0072(17)
C27 0.065(2) 0.051(2) 0.067(2) 0.0181(17) 0.0265(19) 0.0056(17)
O28 0.0602(15) 0.0561(14) 0.0572(15) 0.0057(11) 0.0083(12) 0.0176(11)
C29 0.065(2) 0.080(3) 0.0404(19) 0.0152(17) 0.0176(17) 0.022(2)
C30 0.062(2) 0.079(3) 0.0321(17) 0.0017(16) 0.0134(15) 0.0093(19)
O31 0.0635(16) 0.0693(16) 0.0378(12) 0.0007(11) 0.0203(11) 0.0112(12)
C32 0.053(2) 0.057(2) 0.0303(16) -0.0154(14) 0.0077(14) -0.0084(16)
C33 0.0469(18) 0.0565(19) 0.0317(16) -0.0175(14) 0.0063(13) -0.0107(14)
O34 0.0430(12) 0.0590(13) 0.0282(10) -0.0151(9) 0.0112(9) -0.0143(10)

loop_
_atom_type_symbol
_atom_type_description
_atom_type_scat_dispersion_real
_atom_type_scat_dispersion_imag
_atom_type_scat_source
C C 0.0033 0.0016 'International Tables Vol C Tables 4.2.6.8 and 6.1.1.4'
H H 0.0000 0.0000 'International Tables Vol C Tables 4.2.6.8 and 6.1.1.4'
N N 0.0061 0.0033 'International Tables Vol C Tables 4.2.6.8 and 6.1.1.4'
O O 0.0106 0.0060 'International Tables Vol C Tables 4.2.6.8 and 6.1.1.4'
P P 0.1023 0.0942 'International Tables Vol C Tables 4.2.6.8 and 6.1.1.4'
S S 0.1246 0.1234 'International Tables Vol C Tables 4.2.6.8 and 6.1.1.4'
Ni Ni 0.3393 1.1124 'International Tables Vol C Tables 4.2.6.8 and 6.1.1.4'

loop_
_geom_angle_atom_site_label_1
_geom_angle_atom_site_label_2
_geom_angle_atom_site_label_3
_geom_angle
_geom_angle_site_symmetry_1
_geom_angle_site_symmetry_3
H51A O51 H51B 103.6 . .
S6 Ni1 S6 179.999(13) . 5_775
S6 Ni1 S2 97.80(3) . .
S6 Ni1 S2 82.20(3) 5_775 .
S6 Ni1 S2 82.20(3) . 5_775
S6 Ni1 S2 97.80(3) 5_775 5_775
S2 Ni1 S2 180.0 . 5_775
P3 S2 Ni1 104.05(4) . .
O7 P3 O11 98.38(12) . .
O7 P3 N4 111.37(13) . .
O11 P3 N4 107.31(12) . .
O7 P3 S2 113.02(11) . .
O11 P3 S2 107.87(8) . .
N4 P3 S2 116.98(9) . .
C5 N4 P3 128.77(18) . .
N4 C5 N15 119.2(2) . .
N4 C5 S6 128.02(19) . .
N15 C5 S6 112.70(19) . .
C5 S6 Ni1 118.08(9) . .
C8B O7 P3 125.2(4) . .
C8 O7 P3 125.8(6) . .
O7 C8 C10 109.7(16) . .
O7 C8 C9 102.7(12) . .
C10 C8 C9 115.36(18) . .
O7 C8 H8 109.6 . .
C10 C8 H8 109.6 . .
C9 C8 H8 109.6 . .
O7 C8B C9B 112.8(7) . .
O7 C8B C10B 106.9(7) . .
C9B C8B C10B 115.30(17) . .
O7 C8B H8B 107.2 . .
C9B C8B H8B 107.2 . .
C10B C8B H8B 107.2 . .
C8B C9B H9D 109.5 . .
C8B C9B H9E 109.5 . .
H9D C9B H9E 109.5 . .
C8B C9B H9F 109.5 . .
H9D C9B H9F 109.5 . .
H9E C9B H9F 109.5 . .
C8B C10B H10D 109.5 . .
C8B C10B H10E 109.5 . .
H10D C10B H10E 109.5 . .
C8B C10B H10F 109.5 . .
H10D C10B H10F 109.5 . .
H10E C10B H10F 109.5 . .
C12 O11 P3 121.10(19) . .
O11 C12 C13 107.2(3) . .
O11 C12 C14 107.8(3) . .
C13 C12 C14 114.6(4) . .
O11 C12 H12 109.0 . .
C13 C12 H12 109.0 . .
C14 C12 H12 109.0 . .
C12 C13 H13A 109.5 . .
C12 C13 H13B 109.5 . .
H13A C13 H13B 109.5 . .
C12 C13 H13C 109.5 . .
H13A C13 H13C 109.5 . .
H13B C13 H13C 109.5 . .
C12 C14 H14A 109.5 . .
C12 C14 H14B 109.5 . .
H14A C14 H14B 109.5 . .
C12 C14 H14C 109.5 . .
H14A C14 H14C 109.5 . .
H14B C14 H14C 109.5 . .
C5 N15 C16 128.9(2) . .
C5 N15 H15 115.6 . .
C16 N15 H15 115.6 . .
C21 C16 C17 119.4(2) . .
C21 C16 N15 117.2(2) . .
C17 C16 N15 123.3(2) . .
C18 C17 C16 120.4(2) . .
C18 C17 H17 119.8 . .
C16 C17 H17 119.8 . .
O22 C18 C17 123.6(2) . .
O22 C18 C19 116.3(2) . .
C17 C18 C19 120.1(2) . .
O34 C19 C20 124.8(2) . .
O34 C19 C18 116.4(2) . .
C20 C19 C18 118.7(2) . .
C19 C20 C21 121.3(3) . .
C19 C20 H20 119.3 . .
C21 C20 H20 119.3 . .
C16 C21 C20 120.0(3) . .
C16 C21 H21 120.0 . .
C20 C21 H21 120.0 . .
C18 O22 C23 117.4(2) . .
O22 C23 C24 106.9(3) . .
O22 C23 H23A 110.3 . .
C24 C23 H23A 110.3 . .
O22 C23 H23B 110.3 . .
C24 C23 H23B 110.3 . .
H23A C23 H23B 108.6 . .
O25 C24 C23 108.2(3) . .
O25 C24 H24A 110.0 . .
C23 C24 H24A 110.0 . .
O25 C24 H24B 110.0 . .
C23 C24 H24B 110.0 . .
H24A C24 H24B 108.4 . .
C24 O25 C26 114.8(3) . .
O25 C26 C27 108.4(3) . .
O25 C26 H26A 110.0 . .
C27 C26 H26A 110.0 . .
O25 C26 H26B 110.0 . .
C27 C26 H26B 110.0 . .
H26A C26 H26B 108.4 . .
O28 C27 C26 109.4(3) . .
O28 C27 H27A 109.8 . .
C26 C27 H27A 109.8 . .
O28 C27 H27B 109.8 . .
C26 C27 H27B 109.8 . .
H27A C27 H27B 108.2 . .
C29 O28 C27 112.9(3) . .
O28 C29 C30 108.9(3) . .
O28 C29 H29A 109.9 . .
C30 C29 H29A 109.9 . .
O28 C29 H29B 109.9 . .
C30 C29 H29B 109.9 . .
H29A C29 H29B 108.3 . .
O31 C30 C29 108.3(3) . .
O31 C30 H30A 110.0 . .
C29 C30 H30A 110.0 . .
O31 C30 H30B 110.0 . .
C29 C30 H30B 110.0 . .
H30A C30 H30B 108.4 . .
C32 O31 C30 114.2(2) . .
O31 C32 C33 108.5(2) . .
O31 C32 H32A 110.0 . .
C33 C32 H32A 110.0 . .
O31 C32 H32B 110.0 . .
C33 C32 H32B 110.0 . .
H32A C32 H32B 108.4 . .
O34 C33 C32 107.8(2) . .
O34 C33 H33A 110.1 . .
C32 C33 H33A 110.1 . .
O34 C33 H33B 110.1 . .
C32 C33 H33B 110.1 . .
H33A C33 H33B 108.5 . .
C19 O34 C33 116.4(2) . .

loop_
_geom_bond_atom_site_label_1
_geom_bond_atom_site_label_2
_geom_bond_distance
_geom_bond_site_symmetry_2
O51 H51A 0.8386 .
O51 H51B 0.8409 .
Ni1 S6 2.2113(6) .
Ni1 S6 2.2113(6) 5_775
Ni1 S2 2.2179(7) .
Ni1 S2 2.2179(7) 5_775
S2 P3 1.9934(10) .
P3 O7 1.556(2) .
P3 O11 1.573(2) .
P3 N4 1.586(2) .
N4 C5 1.315(3) .
C5 N15 1.350(3) .
C5 S6 1.750(3) .
O7 C8B 1.428(6) .
O7 C8 1.430(13) .
C8 C10 1.4700(11) .
C8 C9 1.4701(11) .
C8 H8 0.9800 .
C9 H9A 0.9600 .
C9 H9B 0.9600 .
C9 H9C 0.9600 .
C10 H10A 0.9600 .
C10 H10B 0.9600 .
C10 H10C 0.9600 .
C8B C9B 1.4702(11) .
C8B C10B 1.4702(10) .
C8B H8B 0.9800 .
C9B H9D 0.9600 .
C9B H9E 0.9600 .
C9B H9F 0.9600 .
C10B H10D 0.9600 .
C10B H10E 0.9600 .
C10B H10F 0.9600 .
O11 C12 1.463(4) .
C12 C13 1.492(5) .
C12 C14 1.494(5) .
C12 H12 0.9800 .
C13 H13A 0.9600 .
C13 H13B 0.9600 .
C13 H13C 0.9600 .
C14 H14A 0.9600 .
C14 H14B 0.9600 .
C14 H14C 0.9600 .
N15 C16 1.424(3) .
N15 H15 0.8600 .
C16 C21 1.375(4) .
C16 C17 1.398(4) .
C17 C18 1.387(4) .
C17 H17 0.9300 .
C18 O22 1.369(3) .
C18 C19 1.399(4) .
C19 O34 1.373(3) .
C19 C20 1.378(4) .
C20 C21 1.393(4) .
C20 H20 0.9300 .
C21 H21 0.9300 .
O22 C23 1.426(4) .
C23 C24 1.511(4) .
C23 H23A 0.9700 .
C23 H23B 0.9700 .
C24 O25 1.403(4) .
C24 H24A 0.9700 .
C24 H24B 0.9700 .
O25 C26 1.424(4) .
C26 C27 1.495(5) .
C26 H26A 0.9700 .
C26 H26B 0.9700 .
C27 O28 1.415(4) .
C27 H27A 0.9700 .
C27 H27B 0.9700 .
O28 C29 1.414(4) .
C29 C30 1.491(5) .
C29 H29A 0.9700 .
C29 H29B 0.9700 .
C30 O31 1.422(4) .
C30 H30A 0.9700 .
C30 H30B 0.9700 .
O31 C32 1.410(4) .
C32 C33 1.497(4) .
C32 H32A 0.9700 .
C32 H32B 0.9700 .
C33 O34 1.421(3) .
C33 H33A 0.9700 .
C33 H33B 0.9700 .

loop_
_geom_torsion_atom_site_label_1
_geom_torsion_atom_site_label_2
_geom_torsion_atom_site_label_3
_geom_torsion_atom_site_label_4
_geom_torsion
_geom_torsion_site_symmetry_1
S6 Ni1 S2 P3 -44.85(4) .
S6 Ni1 S2 P3 135.15(4) 5_775
Ni1 S2 P3 O7 -74.45(10) .
Ni1 S2 P3 O11 177.88(8) .
Ni1 S2 P3 N4 56.89(11) .
O7 P3 N4 C5 103.6(3) .
O11 P3 N4 C5 -149.8(2) .
S2 P3 N4 C5 -28.5(3) .
P3 N4 C5 N15 172.6(2) .
P3 N4 C5 S6 -10.6(4) .
N4 C5 S6 Ni1 11.0(3) .
N15 C5 S6 Ni1 -171.93(15) .
S2 Ni1 S6 C5 20.60(10) .
S2 Ni1 S6 C5 -159.40(10) 5_775
O11 P3 O7 C8B -149.6(5) .
N4 P3 O7 C8B -37.2(5) .
S2 P3 O7 C8B 96.9(5) .
O11 P3 O7 C8 -127.8(9) .
N4 P3 O7 C8 -15.5(9) .
S2 P3 O7 C8 118.6(9) .
C8B O7 C8 C10 -18(2) .
P3 O7 C8 C10 -112.0(10) .
C8B O7 C8 C9 -141(3) .
P3 O7 C8 C9 124.9(10) .
C8 O7 C8B C9B 3(3) .
P3 O7 C8B C9B 101.1(7) .
C8 O7 C8B C10B 130(3) .
P3 O7 C8B C10B -131.2(6) .
O7 P3 O11 C12 -177.8(2) .
N4 P3 O11 C12 66.6(2) .
S2 P3 O11 C12 -60.3(2) .
P3 O11 C12 C13 118.7(3) .
P3 O11 C12 C14 -117.4(3) .
N4 C5 N15 C16 -2.3(4) .
S6 C5 N15 C16 -179.6(2) .
C5 N15 C16 C21 -160.0(3) .
C5 N15 C16 C17 21.4(4) .
C21 C16 C17 C18 0.6(4) .
N15 C16 C17 C18 179.3(3) .
C16 C17 C18 O22 179.1(3) .
C16 C17 C18 C19 -0.4(4) .
O22 C18 C19 O34 0.4(4) .
C17 C18 C19 O34 180.0(3) .
O22 C18 C19 C20 -179.7(3) .
C17 C18 C19 C20 -0.1(4) .
O34 C19 C20 C21 -179.7(3) .
C18 C19 C20 C21 0.4(5) .
C17 C16 C21 C20 -0.4(5) .
N15 C16 C21 C20 -179.1(3) .
C19 C20 C21 C16 -0.1(5) .
C17 C18 O22 C23 18.6(4) .
C19 C18 O22 C23 -161.8(3) .
C18 O22 C23 C24 167.2(3) .
O22 C23 C24 O25 -66.4(4) .
C23 C24 O25 C26 172.6(3) .
C24 O25 C26 C27 -161.9(3) .
O25 C26 C27 O28 71.5(4) .
C26 C27 O28 C29 -164.8(3) .
C27 O28 C29 C30 165.0(3) .
O28 C29 C30 O31 -69.4(4) .
C29 C30 O31 C32 161.7(3) .
C30 O31 C32 C33 -174.2(3) .
O31 C32 C33 O34 65.9(3) .
C20 C19 O34 C33 -22.2(4) .
C18 C19 O34 C33 157.7(3) .
C32 C33 O34 C19 -164.5(3) .
